data_2235108
loop_
_publ_author_name
'Balamurugan, P.'
'Raja, K. Kanmani'
'Rani, S. Kutti'
'Chakkaravarthi, G.'
'Rajagopal, G.'

_publ_section_title
;
 (<i>E</i>)-4-Bromo-2-[(2,6-diisopropylphenyl)iminomethyl]phenol
;
_journal_coeditor_code IS5140
_journal_issue 6
_journal_name_full 'Acta Crystallographica Section E'
_journal_page_first o1782
_journal_paper_doi 10.1107/S1600536812021605
_journal_volume 68
_journal_year 2012
_chemical_formula_iupac 'C19 H22 Br N O'
_chemical_formula_moiety 'C19 H22 Br N O'
_chemical_formula_sum 'C19 H22 Br N O'
_chemical_formula_weight 360.29
_chemical_name_systematic
;
(<i>E</i>)-4-Bromo-2-[(2,6-diisopropylphenyl)iminomethyl]phenol
;
_space_group_IT_number 19
_symmetry_cell_setting orthorhombic
_symmetry_space_group_name_Hall 'P 2ac 2ab'
_symmetry_space_group_name_H-M 'P 21 21 21'
_atom_sites_solution_hydrogens geom
_atom_sites_solution_primary direct
_atom_sites_solution_secondary difmap
_audit_creation_method SHELXL-97
_cell_angle_alpha 90.00
_cell_angle_beta 90.00
_cell_angle_gamma 90.00
_cell_formula_units_Z 4
_cell_length_a 6.1851(12)
_cell_length_b 12.759(3)
_cell_length_c 22.698(5)
_cell_measurement_reflns_used 2359
_cell_measurement_temperature 295(2)
_cell_measurement_theta_max 29.78
_cell_measurement_theta_min 1.79
_cell_volume 1791.2(7)
_computing_cell_refinement 'SAINT (Bruker, 2004)'
_computing_data_collection 'APEX2 (Bruker, 2004)'
_computing_data_reduction 'SAINT (Bruker, 2004)'
_computing_molecular_graphics 'PLATON (Spek, 2009)'
_computing_publication_material 'SHELXL97 (Sheldrick, 2008)'
_computing_structure_refinement 'SHELXL97 (Sheldrick, 2008)'
_computing_structure_solution 'SHELXS97 (Sheldrick, 2008)'
_diffrn_ambient_temperature 295(2)
_diffrn_measured_fraction_theta_full 0.996
_diffrn_measured_fraction_theta_max 0.996
_diffrn_measurement_device_type 'Bruker Kappa APEXII'
_diffrn_measurement_method '\w and \f '
_diffrn_radiation_monochromator graphite
_diffrn_radiation_source 'fine-focus sealed tube'
_diffrn_radiation_type MoK\a
_diffrn_radiation_wavelength 0.71073
_diffrn_reflns_av_R_equivalents 0.0385
_diffrn_reflns_av_sigmaI/netI 0.0490
_diffrn_reflns_limit_h_max 8
_diffrn_reflns_limit_h_min -8
_diffrn_reflns_limit_k_max 11
_diffrn_reflns_limit_k_min -17
_diffrn_reflns_limit_l_max 31
_diffrn_reflns_limit_l_min -30
_diffrn_reflns_number 23590
_diffrn_reflns_theta_full 29.78
_diffrn_reflns_theta_max 29.78
_diffrn_reflns_theta_min 1.79
_diffrn_standards_interval_time 0
_diffrn_standards_number 0
_exptl_absorpt_coefficient_mu 2.297
_exptl_absorpt_correction_T_max 0.6826
_exptl_absorpt_correction_T_min 0.6087
_exptl_absorpt_correction_type multi-scan
_exptl_absorpt_process_details '(SADABS; Sheldrick, 1996)'
_exptl_crystal_colour 'light yellow'
_exptl_crystal_density_diffrn 1.336
_exptl_crystal_density_method 'not measured'
_exptl_crystal_description prism
_exptl_crystal_F_000 744
_exptl_crystal_size_max 0.24
_exptl_crystal_size_mid 0.22
_exptl_crystal_size_min 0.18
_refine_diff_density_max 0.378
_refine_diff_density_min -0.215
_refine_ls_abs_structure_details 'Flack (1983), 2179 Friedel pairs'
_refine_ls_abs_structure_Flack 0.011(10)
_refine_ls_extinction_method none
_refine_ls_goodness_of_fit_ref 1.005
_refine_ls_hydrogen_treatment constr
_refine_ls_matrix_type full
_refine_ls_number_parameters 214
_refine_ls_number_reflns 5107
_refine_ls_number_restraints 0
_refine_ls_restrained_S_all 1.005
_refine_ls_R_factor_all 0.0820
_refine_ls_R_factor_gt 0.0402
_refine_ls_shift/su_max 0.000
_refine_ls_shift/su_mean 0.000
_refine_ls_structure_factor_coef Fsqd
_refine_ls_weighting_details 'calc w=1/[\s^2^(Fo^2^)+(0.0449P)^2^+0.1641P] where P=(Fo^2^+2Fc^2^)/3'
_refine_ls_weighting_scheme calc
_refine_ls_wR_factor_gt 0.0865
_refine_ls_wR_factor_ref 0.1004
_reflns_number_gt 3242
_reflns_number_total 5107
_reflns_threshold_expression I>2sigma(I)
_cod_data_source_file is5140.cif
_cod_data_source_block I
_cod_original_cell_volume 1791.3(6)
_cod_database_code 2235108
_cod_database_fobs_code 2235108

loop_
_symmetry_equiv_pos_as_xyz
'x, y, z'
'-x+1/2, -y, z+1/2'
'-x, y+1/2, -z+1/2'
'x+1/2, -y+1/2, -z'

loop_
_atom_site_type_symbol
_atom_site_label
_atom_site_fract_x
_atom_site_fract_y
_atom_site_fract_z
_atom_site_U_iso_or_equiv
_atom_site_adp_type
_atom_site_calc_flag
_atom_site_refinement_flags
_atom_site_occupancy
_atom_site_symmetry_multiplicity
_atom_site_disorder_assembly
_atom_site_disorder_group
Br Br1 0.52689(6) 0.49239(2) 0.950698(17) 0.07970(14) Uani d . 1 1 . .
O O1 1.1558(3) 0.14355(16) 0.90753(9) 0.0593(5) Uani d . 1 1 . .
H H1 1.1027 0.0973 0.8870 0.089 Uiso calc R 1 1 . .
N N1 0.8534(3) 0.04639(16) 0.84992(9) 0.0439(5) Uani d . 1 1 . .
C C1 0.7847(4) -0.0403(2) 0.81528(12) 0.0454(6) Uani d . 1 1 . .
C C2 0.6525(5) -0.1178(2) 0.83940(14) 0.0579(7) Uani d . 1 1 . .
C C3 0.6048(6) -0.2032(2) 0.80436(16) 0.0747(10) Uani d . 1 1 . .
H H3 0.5181 -0.2565 0.8192 0.090 Uiso calc R 1 1 . .
C C4 0.6846(7) -0.2105(3) 0.74734(17) 0.0814(11) Uani d . 1 1 . .
H H4 0.6517 -0.2690 0.7246 0.098 Uiso calc R 1 1 . .
C C5 0.8084(6) -0.1344(3) 0.72451(16) 0.0736(10) Uani d . 1 1 . .
H H5 0.8562 -0.1399 0.6858 0.088 Uiso calc R 1 1 . .
C C6 0.8666(5) -0.0472(2) 0.75789(13) 0.0542(7) Uani d . 1 1 A .
C C7 0.5681(6) -0.1119(2) 0.90207(15) 0.0744(10) Uani d . 1 1 . .
H H7 0.5856 -0.0393 0.9154 0.089 Uiso calc R 1 1 . .
C C8 0.7009(9) -0.1799(5) 0.94217(19) 0.1273(19) Uani d . 1 1 . .
H H8A 0.6944 -0.2512 0.9288 0.191 Uiso calc R 1 1 . .
H H8B 0.6448 -0.1756 0.9815 0.191 Uiso calc R 1 1 . .
H H8C 0.8483 -0.1563 0.9418 0.191 Uiso calc R 1 1 . .
C C9 0.3341(7) -0.1387(5) 0.9075(2) 0.1205(18) Uani d . 1 1 . .
H H9A 0.2865 -0.1250 0.9470 0.181 Uiso calc R 1 1 . .
H H9B 0.3135 -0.2115 0.8986 0.181 Uiso calc R 1 1 . .
H H9C 0.2519 -0.0968 0.8805 0.181 Uiso calc R 1 1 . .
C C10 1.0109(5) 0.0367(2) 0.73253(13) 0.0632(7) Uani d . 1 1 . .
H H10A 1.0195 0.0961 0.7598 0.076 Uiso calc PR 0.66(3) 1 A 1
H H10B 1.0424 0.0756 0.7688 0.076 Uiso d PR 0.34(3) 1 A 2
C C11 0.933(2) 0.0755(10) 0.6705(6) 0.097(3) Uani d P 0.66(3) 1 A 1
H H11A 0.7786 0.0838 0.6708 0.145 Uiso calc PR 0.66(3) 1 A 1
H H11B 0.9724 0.0249 0.6411 0.145 Uiso calc PR 0.66(3) 1 A 1
H H11C 0.9998 0.1415 0.6616 0.145 Uiso calc PR 0.66(3) 1 A 1
C C11A 0.884(2) 0.114(2) 0.7024(16) 0.090(8) Uani d P 0.34(3) 1 A 2
H H11D 0.9780 0.1663 0.6856 0.135 Uiso calc PR 0.34(3) 1 A 2
H H11E 0.7874 0.1474 0.7299 0.135 Uiso calc PR 0.34(3) 1 A 2
H H11F 0.8016 0.0816 0.6717 0.135 Uiso calc PR 0.34(3) 1 A 2
C C12 1.2339(6) -0.0035(5) 0.7194(3) 0.1209(16) Uani d . 1 1 A .
H H12A 1.2247 -0.0607 0.6920 0.181 Uiso calc R 1 1 . .
H H12B 1.3004 -0.0274 0.7552 0.181 Uiso calc R 1 1 . .
H H12C 1.3193 0.0518 0.7026 0.181 Uiso calc R 1 1 . .
C C13 0.7284(4) 0.12241(19) 0.86014(11) 0.0422(6) Uani d . 1 1 . .
H H13 0.5887 0.1212 0.8450 0.051 Uiso calc R 1 1 . .
C C14 0.7982(4) 0.21236(17) 0.89527(10) 0.0384(5) Uani d . 1 1 . .
C C15 1.0081(4) 0.21757(17) 0.91771(10) 0.0422(5) Uani d . 1 1 . .
C C16 1.0655(4) 0.3034(2) 0.95214(12) 0.0512(6) Uani d . 1 1 . .
H H16 1.2027 0.3063 0.9688 0.061 Uiso calc R 1 1 . .
C C17 0.9235(4) 0.38342(19) 0.96183(12) 0.0524(7) Uani d . 1 1 . .
H H17 0.9646 0.4406 0.9846 0.063 Uiso calc R 1 1 . .
C C18 0.7203(5) 0.37927(19) 0.93793(12) 0.0503(6) Uani d . 1 1 . .
C C19 0.6555(4) 0.29447(18) 0.90542(11) 0.0451(6) Uani d . 1 1 . .
H H19 0.5161 0.2919 0.8902 0.054 Uiso calc R 1 1 . .

loop_
_atom_site_aniso_label
_atom_site_aniso_U_11
_atom_site_aniso_U_22
_atom_site_aniso_U_33
_atom_site_aniso_U_12
_atom_site_aniso_U_13
_atom_site_aniso_U_23
Br1 0.0866(2) 0.04417(15) 0.1083(3) 0.00809(16) -0.00202(19) -0.02501(15)
O1 0.0492(10) 0.0627(12) 0.0659(13) 0.0044(9) -0.0119(9) -0.0171(10)
N1 0.0484(12) 0.0408(10) 0.0425(12) 0.0010(9) -0.0039(10) -0.0101(9)
C1 0.0501(14) 0.0390(12) 0.0471(15) 0.0059(10) -0.0079(12) -0.0103(11)
C2 0.0687(19) 0.0389(13) 0.0662(19) -0.0029(13) -0.0054(16) -0.0082(13)
C3 0.098(3) 0.0426(15) 0.083(2) -0.0111(16) -0.005(2) -0.0158(16)
C4 0.107(3) 0.0502(17) 0.087(3) -0.0003(18) -0.020(2) -0.0313(17)
C5 0.094(3) 0.069(2) 0.058(2) 0.0120(19) -0.0027(19) -0.0291(17)
C6 0.0587(16) 0.0519(14) 0.0520(17) 0.0123(13) -0.0015(14) -0.0127(13)
C7 0.108(3) 0.0476(15) 0.067(2) -0.0152(18) 0.014(2) -0.0056(15)
C8 0.107(3) 0.197(6) 0.078(3) -0.001(4) -0.007(3) 0.025(3)
C9 0.091(3) 0.148(5) 0.123(4) 0.008(3) 0.032(3) 0.000(3)
C10 0.0646(18) 0.0675(16) 0.0575(16) 0.0092(15) 0.0088(15) -0.0125(13)
C11 0.099(6) 0.106(6) 0.085(6) 0.019(5) 0.003(5) 0.024(5)
C11A 0.070(8) 0.087(11) 0.114(18) 0.003(7) 0.011(8) 0.043(12)
C12 0.084(2) 0.109(3) 0.170(5) 0.012(3) 0.032(3) 0.001(4)
C13 0.0442(14) 0.0415(12) 0.0408(15) -0.0048(11) -0.0065(11) -0.0051(11)
C14 0.0465(13) 0.0362(11) 0.0326(12) -0.0048(10) 0.0028(10) -0.0024(10)
C15 0.0466(14) 0.0435(11) 0.0364(12) -0.0054(12) -0.0005(12) -0.0017(9)
C16 0.0529(14) 0.0573(14) 0.0435(14) -0.0130(11) -0.0068(13) -0.0046(12)
C17 0.0686(18) 0.0429(12) 0.0458(15) -0.0169(12) -0.0014(13) -0.0108(11)
C18 0.0628(16) 0.0340(11) 0.0541(17) -0.0041(11) 0.0033(13) -0.0071(11)
C19 0.0499(14) 0.0396(12) 0.0457(14) -0.0035(11) -0.0014(12) -0.0061(11)

loop_
_atom_type_symbol
_atom_type_description
_atom_type_scat_dispersion_real
_atom_type_scat_dispersion_imag
_atom_type_scat_source
C C 0.0033 0.0016 'International Tables Vol C Tables 4.2.6.8 and 6.1.1.4'
H H 0.0000 0.0000 'International Tables Vol C Tables 4.2.6.8 and 6.1.1.4'
N N 0.0061 0.0033 'International Tables Vol C Tables 4.2.6.8 and 6.1.1.4'
O O 0.0106 0.0060 'International Tables Vol C Tables 4.2.6.8 and 6.1.1.4'
Br Br -0.2901 2.4595 'International Tables Vol C Tables 4.2.6.8 and 6.1.1.4'

loop_
_geom_angle_atom_site_label_1
_geom_angle_atom_site_label_2
_geom_angle_atom_site_label_3
_geom_angle
C15 O1 H1 109.5
C13 N1 C1 121.1(2)
C2 C1 C6 122.2(3)
C2 C1 N1 120.6(2)
C6 C1 N1 117.1(2)
C3 C2 C1 117.3(3)
C3 C2 C7 120.4(3)
C1 C2 C7 122.3(2)
C2 C3 C4 120.9(3)
C2 C3 H3 119.5
C4 C3 H3 119.5
C5 C4 C3 121.0(3)
C5 C4 H4 119.5
C3 C4 H4 119.5
C4 C5 C6 121.0(3)
C4 C5 H5 119.5
C6 C5 H5 119.5
C5 C6 C1 117.6(3)
C5 C6 C10 120.8(3)
C1 C6 C10 121.6(2)
C9 C7 C8 110.3(4)
C9 C7 C2 113.6(3)
C8 C7 C2 110.6(3)
C9 C7 H7 107.3
C8 C7 H7 107.3
C2 C7 H7 107.3
C7 C8 H8A 109.5
C7 C8 H8B 109.5
H8A C8 H8B 109.5
C7 C8 H8C 109.5
H8A C8 H8C 109.5
H8B C8 H8C 109.5
C7 C9 H9A 109.5
C7 C9 H9B 109.5
H9A C9 H9B 109.5
C7 C9 H9C 109.5
H9A C9 H9C 109.5
H9B C9 H9C 109.5
C11A C10 C12 130.0(11)
C11A C10 C6 110.4(6)
C12 C10 C6 112.1(3)
C12 C10 C11 102.2(7)
C6 C10 C11 112.6(4)
C12 C10 H10A 109.9
C6 C10 H10A 109.9
C11 C10 H10A 109.9
C11A C10 H10B 99.1
C12 C10 H10B 99.0
C6 C10 H10B 99.0
C10 C11 H11A 109.5
C10 C11 H11B 109.5
C10 C11 H11C 109.5
C10 C11A H11D 109.5
C10 C11A H11E 109.5
H11D C11A H11E 109.5
C10 C11A H11F 109.5
H11D C11A H11F 109.5
H11E C11A H11F 109.5
C10 C12 H12A 109.5
C10 C12 H12B 109.5
H12A C12 H12B 109.5
C10 C12 H12C 109.5
H12A C12 H12C 109.5
H12B C12 H12C 109.5
N1 C13 C14 121.5(2)
N1 C13 H13 119.2
C14 C13 H13 119.2
C19 C14 C15 119.6(2)
C19 C14 C13 119.7(2)
C15 C14 C13 120.7(2)
O1 C15 C16 118.7(2)
O1 C15 C14 122.7(2)
C16 C15 C14 118.6(2)
C17 C16 C15 121.0(2)
C17 C16 H16 119.5
C15 C16 H16 119.5
C16 C17 C18 119.8(2)
C16 C17 H17 120.1
C18 C17 H17 120.1
C19 C18 C17 120.8(2)
C19 C18 Br1 119.9(2)
C17 C18 Br1 119.25(19)
C18 C19 C14 120.0(3)
C18 C19 H19 120.0
C14 C19 H19 120.0

loop_
_geom_bond_atom_site_label_1
_geom_bond_atom_site_label_2
_geom_bond_distance
Br1 C18 1.897(3)
O1 C15 1.334(3)
O1 H1 0.8200
N1 C13 1.262(3)
N1 C1 1.422(3)
C1 C2 1.394(4)
C1 C6 1.401(4)
C2 C3 1.381(4)
C2 C7 1.517(5)
C3 C4 1.388(5)
C3 H3 0.9300
C4 C5 1.340(5)
C4 H4 0.9300
C5 C6 1.393(4)
C5 H5 0.9300
C6 C10 1.508(4)
C7 C9 1.492(6)
C7 C8 1.502(6)
C7 H7 0.9800
C8 H8A 0.9600
C8 H8B 0.9600
C8 H8C 0.9600
C9 H9A 0.9600
C9 H9B 0.9600
C9 H9C 0.9600
C10 C11A 1.438(13)
C10 C12 1.502(5)
C10 C11 1.569(9)
C10 H10A 0.9800
C10 H10B 0.9800
C11 H11A 0.9600
C11 H11B 0.9600
C11 H11C 0.9600
C11A H11D 0.9600
C11A H11E 0.9600
C11A H11F 0.9600
C12 H12A 0.9600
C12 H12B 0.9600
C12 H12C 0.9600
C13 C14 1.462(3)
C13 H13 0.9300
C14 C19 1.389(3)
C14 C15 1.396(4)
C15 C16 1.392(3)
C16 C17 1.364(4)
C16 H16 0.9300
C17 C18 1.370(4)
C17 H17 0.9300
C18 C19 1.370(3)
C19 H19 0.9300

loop_
_geom_hbond_atom_site_label_D
_geom_hbond_atom_site_label_H
_geom_hbond_atom_site_label_A
_geom_hbond_site_symmetry_A
_geom_hbond_distance_DH
_geom_hbond_distance_HA
_geom_hbond_distance_DA
_geom_hbond_angle_DHA
_geom_hbond_publ_flag
O1 H1 N1 . 0.82 1.87 2.597(3) 147 y
C16 H16 Cg2 3_557 0.93 2.86 3.522(3) 129 y

loop_
_geom_torsion_atom_site_label_1
_geom_torsion_atom_site_label_2
_geom_torsion_atom_site_label_3
_geom_torsion_atom_site_label_4
_geom_torsion
C13 N1 C1 C2 -78.3(3)
C13 N1 C1 C6 105.7(3)
C6 C1 C2 C3 0.3(4)
N1 C1 C2 C3 -175.6(3)
C6 C1 C2 C7 178.4(3)
N1 C1 C2 C7 2.6(4)
C1 C2 C3 C4 -0.5(5)
C7 C2 C3 C4 -178.7(3)
C2 C3 C4 C5 -0.6(6)
C3 C4 C5 C6 2.1(6)
C4 C5 C6 C1 -2.2(5)
C4 C5 C6 C10 178.3(3)
C2 C1 C6 C5 1.1(4)
N1 C1 C6 C5 177.1(3)
C2 C1 C6 C10 -179.5(3)
N1 C1 C6 C10 -3.5(4)
C3 C2 C7 C9 -46.7(5)
C1 C2 C7 C9 135.2(4)
C3 C2 C7 C8 78.0(4)
C1 C2 C7 C8 -100.1(4)
C5 C6 C10 C11A 88.1(18)
C1 C6 C10 C11A -91.3(18)
C5 C6 C10 C12 -65.0(4)
C1 C6 C10 C12 115.6(4)
C5 C6 C10 C11 49.7(8)
C1 C6 C10 C11 -129.7(8)
C1 N1 C13 C14 -179.5(2)
N1 C13 C14 C19 179.9(2)
N1 C13 C14 C15 1.2(4)
C19 C14 C15 O1 -177.2(2)
C13 C14 C15 O1 1.5(4)
C19 C14 C15 C16 2.9(3)
C13 C14 C15 C16 -178.4(2)
O1 C15 C16 C17 177.2(2)
C14 C15 C16 C17 -2.8(4)
C15 C16 C17 C18 0.6(4)
C16 C17 C18 C19 1.5(4)
C16 C17 C18 Br1 -178.9(2)
C17 C18 C19 C14 -1.4(4)
Br1 C18 C19 C14 178.98(19)
C15 C14 C19 C18 -0.8(4)
C13 C14 C19 C18 -179.5(2)
